data_4071345
loop_
_publ_author_name
'Vujkovic, Nadia'
'Fillol, Julio Lloret'
'Ward, Benjamin D.'
'Wadepohl, Hubert'
'Mountford, Philip'
'Gade, Lutz H.'

_publ_section_title
;
 Insertions into Azatitanacyclobutenes: New Insights into Three-Component
 Coupling Reactions Involving Imidotitanium Intermediates
;
_journal_issue 11
_journal_name_full Organometallics
_journal_page_first 2518
_journal_paper_doi 10.1021/om8001203
_journal_volume 27
_journal_year 2008
_chemical_formula_sum 'C40.5 H48 N4 Se Ti'
_chemical_formula_weight 717.69
_space_group_IT_number 14
_symmetry_cell_setting monoclinic
_symmetry_Int_Tables_number 14
_symmetry_space_group_name_Hall '-P 2ybc'
_symmetry_space_group_name_H-M 'P 1 21/c 1'
_atom_sites_solution_hydrogens geom
_atom_sites_solution_primary direct
_atom_sites_solution_secondary difmap
_audit_block_code ga_nv11
_audit_creation_method SHELXL-97
_cell_angle_alpha 90.00
_cell_angle_beta 97.311(2)
_cell_angle_gamma 90.00
_cell_formula_units_Z 4
_cell_length_a 11.2101(13)
_cell_length_b 12.1801(14)
_cell_length_c 25.940(3)
_cell_measurement_temperature 100(2)
_cell_volume 3513.1(7)
_computing_cell_refinement 'SAINT (Bruker AXS, 1997-2006)'
_computing_data_collection 'SMART (Bruker AXS, 1997-2003)'
_computing_data_reduction 'SAINT (Bruker AXS, 1997-2006)'
_computing_molecular_graphics 'PLATON (Spek, 1980-2005)'
_computing_publication_material 'SHELXL-97 (Sheldrick, 1997)'
_computing_structure_refinement 'SHELXL-97 (Sheldrick, 1997)'
_computing_structure_solution 'DIRDIF (Beurskens, 1999-2007)'
_diffrn_ambient_temperature 100(2)
_diffrn_measured_fraction_theta_full 0.939
_diffrn_measured_fraction_theta_max 0.939
_diffrn_measurement_device_type 'CCD area detector (Bruker AXS Smart 1000)'
_diffrn_measurement_method '\f- and \w-scans'
_diffrn_radiation_monochromator graphite
_diffrn_radiation_probe x-ray
_diffrn_radiation_type MoK\a
_diffrn_radiation_wavelength 0.71073
_diffrn_reflns_av_R_equivalents 0.0547
_diffrn_reflns_av_sigmaI/netI 0.0377
_diffrn_reflns_limit_h_max 16
_diffrn_reflns_limit_h_min -16
_diffrn_reflns_limit_k_max 18
_diffrn_reflns_limit_k_min 0
_diffrn_reflns_limit_l_max 38
_diffrn_reflns_limit_l_min 0
_diffrn_reflns_number 88720
_diffrn_reflns_theta_full 32.30
_diffrn_reflns_theta_max 32.30
_diffrn_reflns_theta_min 1.83
_diffrn_source 'fine-focus sealed tube'
_exptl_absorpt_coefficient_mu 1.314
_exptl_absorpt_correction_T_max 0.7464
_exptl_absorpt_correction_T_min 0.6700
_exptl_absorpt_correction_type multi-scan
_exptl_absorpt_process_details 'SADABS (Bruker AXS, 2004-2007)'
_exptl_crystal_colour black
_exptl_crystal_density_diffrn 1.357
_exptl_crystal_density_method 'not measured'
_exptl_crystal_description plate
_exptl_crystal_F_000 1500
_exptl_crystal_size_max 0.30
_exptl_crystal_size_mid 0.25
_exptl_crystal_size_min 0.10
_refine_diff_density_max 0.921
_refine_diff_density_min -0.510
_refine_diff_density_rms 0.088
_refine_ls_abs_structure_details 'Flack H D (1983), Acta Cryst. A39, 876-881'
_refine_ls_extinction_method none
_refine_ls_goodness_of_fit_ref 1.100
_refine_ls_hydrogen_treatment constr
_refine_ls_matrix_type full
_refine_ls_number_parameters 438
_refine_ls_number_reflns 11743
_refine_ls_number_restraints 0
_refine_ls_restrained_S_all 1.100
_refine_ls_R_factor_all 0.0583
_refine_ls_R_factor_gt 0.0390
_refine_ls_shift/su_max 0.002
_refine_ls_shift/su_mean 0.000
_refine_ls_structure_factor_coef Fsqd
_refine_ls_weighting_details 'calc w=1/[\s^2^(Fo^2^)+(0.0605P)^2^+0.1529P] where P=(Fo^2^+2Fc^2^)/3'
_refine_ls_weighting_scheme calc
_refine_ls_wR_factor_gt 0.1005
_refine_ls_wR_factor_ref 0.1071
_reflns_number_gt 8927
_reflns_number_total 11743
_reflns_threshold_expression >2sigma(I)
_cod_data_source_file om8001203-file002.cif
_cod_data_source_block complex_3
_cod_original_cell_volume 3513.0(7)
_cod_original_sg_symbol_H-M 'P 21/c'
_cod_original_formula_sum 'C40.50 H48 N4 Se Ti'
_cod_database_code 4071345
_audit_block_refno 641

loop_
_symmetry_equiv_pos_as_xyz
'x, y, z'
'-x, y+1/2, -z+1/2'
'-x, -y, -z'
'x, -y-1/2, z-1/2'

loop_
_atom_site_label
_atom_site_type_symbol
_atom_site_fract_x
_atom_site_fract_y
_atom_site_fract_z
_atom_site_U_iso_or_equiv
_atom_site_adp_type
_atom_site_occupancy
_atom_site_symmetry_multiplicity
_atom_site_calc_flag
_atom_site_refinement_flags
C1 C 0.34263(14) 0.29308(13) 0.39640(6) 0.0138(3) Uani 1 1 d .
H1 H 0.4198 0.3068 0.4150 0.017 Uiso 1 1 calc R
C2 C 0.26758(14) 0.37944(13) 0.38621(6) 0.0150(3) Uani 1 1 d .
C3 C 0.11819(14) -0.04007(13) 0.28062(6) 0.0148(3) Uani 1 1 d .
H3A H 0.1789 -0.0989 0.2879 0.018 Uiso 1 1 calc R
H3B H 0.0820 -0.0482 0.2440 0.018 Uiso 1 1 calc R
C4 C -0.03018(16) -0.17546(13) 0.30359(6) 0.0184(3) Uani 1 1 d .
H4A H -0.0977 -0.1904 0.3232 0.028 Uiso 1 1 calc R
H4B H 0.0341 -0.2288 0.3134 0.028 Uiso 1 1 calc R
H4C H -0.0574 -0.1815 0.2663 0.028 Uiso 1 1 calc R
C5 C -0.07893(14) 0.02762(13) 0.30311(5) 0.0136(3) Uani 1 1 d .
C6 C -0.19550(15) 0.00291(14) 0.28014(6) 0.0188(3) Uani 1 1 d .
H6 H -0.2176 -0.0710 0.2721 0.023 Uiso 1 1 calc R
C7 C -0.27855(15) 0.08633(15) 0.26921(6) 0.0201(3) Uani 1 1 d .
H7 H -0.3580 0.0705 0.2535 0.024 Uiso 1 1 calc R
C8 C -0.24391(15) 0.19358(15) 0.28153(6) 0.0200(3) Uani 1 1 d .
H8 H -0.2992 0.2525 0.2746 0.024 Uiso 1 1 calc R
C9 C -0.12762(15) 0.21275(14) 0.30401(6) 0.0172(3) Uani 1 1 d .
H9 H -0.1045 0.2861 0.3127 0.021 Uiso 1 1 calc R
C10 C 0.13692(13) 0.04267(13) 0.45311(6) 0.0130(3) Uani 1 1 d .
C11 C 0.13999(14) -0.05300(14) 0.48294(6) 0.0155(3) Uani 1 1 d .
H11 H 0.1166 -0.1209 0.4667 0.019 Uiso 1 1 calc R
C12 C 0.17718(14) -0.05003(15) 0.53649(6) 0.0188(3) Uani 1 1 d .
C13 C 0.21368(15) 0.04914(16) 0.55973(6) 0.0218(3) Uani 1 1 d .
H13 H 0.2414 0.0511 0.5959 0.026 Uiso 1 1 calc R
C14 C 0.21030(16) 0.14632(15) 0.53079(7) 0.0217(3) Uani 1 1 d .
C15 C 0.16854(15) 0.14271(13) 0.47809(6) 0.0171(3) Uani 1 1 d .
H15 H 0.1612 0.2090 0.4586 0.021 Uiso 1 1 calc R
C16 C 0.17662(17) -0.15447(16) 0.56740(7) 0.0255(4) Uani 1 1 d .
H16A H 0.2108 -0.1404 0.6035 0.038 Uiso 1 1 calc R
H16B H 0.2249 -0.2102 0.5523 0.038 Uiso 1 1 calc R
H16C H 0.0938 -0.1809 0.5665 0.038 Uiso 1 1 calc R
C17 C 0.2563(2) 0.25243(17) 0.55574(8) 0.0377(5) Uani 1 1 d .
H17A H 0.2410 0.2536 0.5921 0.057 Uiso 1 1 calc R
H17B H 0.2150 0.3143 0.5371 0.057 Uiso 1 1 calc R
H17C H 0.3430 0.2583 0.5543 0.057 Uiso 1 1 calc R
C18 C 0.25569(14) 0.09102(13) 0.24854(6) 0.0144(3) Uani 1 1 d .
C19 C 0.27814(16) 0.01684(14) 0.20939(6) 0.0198(3) Uani 1 1 d .
H19 H 0.2391 -0.0525 0.2071 0.024 Uiso 1 1 calc R
C20 C 0.35734(17) 0.04395(15) 0.17381(7) 0.0250(4) Uani 1 1 d .
C21 C 0.41551(17) 0.14370(15) 0.17743(7) 0.0235(4) Uani 1 1 d .
H21 H 0.4707 0.1611 0.1537 0.028 Uiso 1 1 calc R
C22 C 0.39427(15) 0.21946(14) 0.21552(6) 0.0192(3) Uani 1 1 d .
C23 C 0.31406(14) 0.19333(13) 0.25036(6) 0.0157(3) Uani 1 1 d .
H23 H 0.2984 0.2456 0.2759 0.019 Uiso 1 1 calc R
C24 C 0.3785(2) -0.03691(19) 0.13160(9) 0.0443(6) Uani 1 1 d .
H24A H 0.3507 -0.0050 0.0975 0.066 Uiso 1 1 calc R
H24B H 0.3340 -0.1048 0.1361 0.066 Uiso 1 1 calc R
H24C H 0.4646 -0.0533 0.1339 0.066 Uiso 1 1 calc R
C25 C 0.45652(17) 0.32934(15) 0.21839(8) 0.0267(4) Uani 1 1 d .
H25A H 0.4129 0.3796 0.1932 0.040 Uiso 1 1 calc R
H25B H 0.5391 0.3203 0.2104 0.040 Uiso 1 1 calc R
H25C H 0.4580 0.3596 0.2535 0.040 Uiso 1 1 calc R
C26 C 0.06074(14) -0.06068(12) 0.37551(6) 0.0131(3) Uani 1 1 d .
H26A H -0.0077 -0.0839 0.3936 0.016 Uiso 1 1 calc R
H26B H 0.1240 -0.1174 0.3823 0.016 Uiso 1 1 calc R
C27 C 0.01757(14) -0.05873(12) 0.31606(6) 0.0133(3) Uani 1 1 d .
C28 C 0.29526(14) 0.49204(12) 0.40382(6) 0.0157(3) Uani 1 1 d .
C29 C 0.26684(15) 0.58194(13) 0.37111(6) 0.0181(3) Uani 1 1 d .
H29 H 0.2269 0.5703 0.3370 0.022 Uiso 1 1 calc R
C30 C 0.29616(16) 0.68810(14) 0.38771(7) 0.0210(3) Uani 1 1 d .
H30 H 0.2777 0.7480 0.3646 0.025 Uiso 1 1 calc R
C31 C 0.35212(18) 0.70731(14) 0.43764(8) 0.0281(4) Uani 1 1 d .
H31 H 0.3715 0.7800 0.4491 0.034 Uiso 1 1 calc R
C32 C 0.3793(2) 0.61885(16) 0.47059(8) 0.0364(5) Uani 1 1 d .
H32 H 0.4177 0.6311 0.5049 0.044 Uiso 1 1 calc R
C33 C 0.35116(19) 0.51235(14) 0.45402(7) 0.0278(4) Uani 1 1 d .
H33 H 0.3703 0.4527 0.4772 0.033 Uiso 1 1 calc R
C34 C 0.41975(14) 0.10876(12) 0.39383(6) 0.0133(3) Uani 1 1 d .
C35 C 0.38223(15) -0.00992(13) 0.38183(7) 0.0207(3) Uani 1 1 d .
H35A H 0.3232 -0.0325 0.4045 0.031 Uiso 1 1 calc R
H35B H 0.4530 -0.0577 0.3878 0.031 Uiso 1 1 calc R
H35C H 0.3464 -0.0157 0.3454 0.031 Uiso 1 1 calc R
C36 C 0.47123(17) 0.11341(15) 0.45162(6) 0.0229(4) Uani 1 1 d .
H36A H 0.4997 0.1879 0.4605 0.034 Uiso 1 1 calc R
H36B H 0.5384 0.0617 0.4583 0.034 Uiso 1 1 calc R
H36C H 0.4083 0.0935 0.4729 0.034 Uiso 1 1 calc R
C37 C 0.51785(16) 0.13813(15) 0.36016(7) 0.0221(3) Uani 1 1 d .
H37A H 0.4849 0.1337 0.3234 0.033 Uiso 1 1 calc R
H37B H 0.5850 0.0866 0.3673 0.033 Uiso 1 1 calc R
H37C H 0.5464 0.2130 0.3683 0.033 Uiso 1 1 calc R
C38 C 0.0127(3) 0.0442(2) 0.04977(11) 0.0496(6) Uani 1 1 d .
H38 H 0.0215 0.0740 0.0839 0.059 Uiso 0.50 1 d PR
C39 C 0.0604(3) -0.0571(2) 0.04045(12) 0.0647(8) Uani 1 1 d .
H39 H 0.1017 -0.0979 0.0685 0.078 Uiso 1 1 calc R
C40 C -0.0487(3) 0.1000(2) 0.00944(12) 0.0646(8) Uani 1 1 d .
H40 H -0.0839 0.1690 0.0155 0.078 Uiso 1 1 calc R
C41 C 0.0361(5) 0.0962(4) 0.10041(19) 0.0402(10) Uani 0.50 1 d P
H41A H -0.0216 0.0683 0.1181 0.060 Uiso 0.50 1 d PG
H41B H 0.0335 0.1772 0.0959 0.060 Uiso 0.50 1 d PG
H41C H 0.1210 0.0851 0.1237 0.060 Uiso 0.50 1 d PG
N1 N 0.10814(11) 0.04233(10) 0.39887(5) 0.0119(2) Uani 1 1 d .
N2 N 0.18010(12) 0.06579(10) 0.28614(5) 0.0133(2) Uani 1 1 d .
N3 N -0.04518(12) 0.13265(11) 0.31427(5) 0.0135(2) Uani 1 1 d .
N4 N 0.31452(12) 0.18628(10) 0.38165(5) 0.0121(2) Uani 1 1 d .
Se Se 0.116479(15) 0.346997(13) 0.347403(6) 0.01809(5) Uani 1 1 d .
Ti Ti 0.14993(2) 0.14389(2) 0.347755(10) 0.01077(6) Uani 1 1 d .

loop_
_atom_site_aniso_label
_atom_site_aniso_U_11
_atom_site_aniso_U_22
_atom_site_aniso_U_33
_atom_site_aniso_U_23
_atom_site_aniso_U_13
_atom_site_aniso_U_12
C1 0.0127(7) 0.0124(7) 0.0157(7) 0.0000(5) -0.0005(5) -0.0017(5)
C2 0.0155(7) 0.0132(7) 0.0158(7) -0.0005(5) -0.0007(5) -0.0011(6)
C3 0.0168(7) 0.0148(7) 0.0133(7) -0.0031(5) 0.0034(5) -0.0010(6)
C4 0.0200(8) 0.0163(7) 0.0188(7) -0.0045(6) 0.0021(6) -0.0048(6)
C5 0.0139(7) 0.0173(7) 0.0097(6) -0.0012(5) 0.0015(5) -0.0015(6)
C6 0.0147(7) 0.0235(8) 0.0177(7) -0.0033(6) 0.0004(6) -0.0034(6)
C7 0.0130(7) 0.0295(9) 0.0169(7) -0.0006(6) -0.0011(6) -0.0009(6)
C8 0.0139(8) 0.0252(8) 0.0204(8) 0.0065(6) 0.0008(6) 0.0031(6)
C9 0.0161(8) 0.0176(7) 0.0178(7) 0.0033(6) 0.0016(6) 0.0000(6)
C10 0.0094(6) 0.0179(7) 0.0118(6) 0.0001(5) 0.0016(5) 0.0020(5)
C11 0.0124(7) 0.0203(7) 0.0138(7) 0.0024(6) 0.0021(5) 0.0016(6)
C12 0.0111(7) 0.0314(9) 0.0140(7) 0.0038(6) 0.0025(5) 0.0032(6)
C13 0.0155(8) 0.0384(10) 0.0113(7) -0.0012(7) 0.0006(6) 0.0041(7)
C14 0.0201(8) 0.0284(9) 0.0162(7) -0.0079(6) 0.0004(6) -0.0002(7)
C15 0.0182(8) 0.0189(7) 0.0142(7) -0.0024(6) 0.0021(6) -0.0007(6)
C16 0.0208(9) 0.0381(10) 0.0171(8) 0.0105(7) 0.0012(6) 0.0023(7)
C17 0.0520(14) 0.0352(11) 0.0234(9) -0.0133(8) -0.0049(9) -0.0029(10)
C18 0.0141(7) 0.0173(7) 0.0121(6) 0.0021(5) 0.0026(5) 0.0023(6)
C19 0.0237(8) 0.0186(8) 0.0183(7) 0.0015(6) 0.0074(6) 0.0032(6)
C20 0.0299(10) 0.0268(9) 0.0211(8) 0.0039(7) 0.0139(7) 0.0091(7)
C21 0.0212(9) 0.0298(9) 0.0212(8) 0.0105(7) 0.0100(7) 0.0084(7)
C22 0.0130(7) 0.0245(8) 0.0204(8) 0.0095(6) 0.0030(6) 0.0034(6)
C23 0.0140(7) 0.0189(7) 0.0143(7) 0.0038(6) 0.0025(5) 0.0017(6)
C24 0.0651(16) 0.0362(12) 0.0390(12) -0.0034(9) 0.0355(12) 0.0069(11)
C25 0.0196(9) 0.0284(9) 0.0329(10) 0.0119(8) 0.0072(7) -0.0012(7)
C26 0.0133(7) 0.0134(6) 0.0124(6) 0.0003(5) 0.0003(5) -0.0012(5)
C27 0.0151(7) 0.0130(6) 0.0116(6) -0.0007(5) 0.0013(5) -0.0015(5)
C28 0.0167(7) 0.0117(7) 0.0181(7) -0.0010(5) 0.0002(6) 0.0009(6)
C29 0.0213(8) 0.0156(7) 0.0174(7) -0.0002(6) 0.0018(6) 0.0018(6)
C30 0.0235(9) 0.0122(7) 0.0269(9) 0.0010(6) 0.0022(7) 0.0016(6)
C31 0.0334(10) 0.0128(8) 0.0360(10) -0.0056(7) -0.0041(8) -0.0007(7)
C32 0.0549(14) 0.0183(9) 0.0304(10) -0.0060(8) -0.0163(9) -0.0004(9)
C33 0.0433(11) 0.0144(8) 0.0222(8) -0.0008(6) -0.0099(8) 0.0024(7)
C34 0.0115(7) 0.0117(6) 0.0164(7) 0.0005(5) 0.0002(5) 0.0014(5)
C35 0.0146(8) 0.0119(7) 0.0347(9) -0.0018(6) -0.0001(6) 0.0029(6)
C36 0.0263(9) 0.0232(8) 0.0179(8) 0.0009(6) -0.0024(6) 0.0097(7)
C37 0.0143(8) 0.0246(8) 0.0281(9) 0.0075(7) 0.0058(6) 0.0042(6)
C38 0.0542(16) 0.0413(13) 0.0530(15) -0.0048(11) 0.0058(12) -0.0028(12)
C39 0.085(2) 0.0447(15) 0.0596(18) -0.0012(13) -0.0092(16) 0.0222(15)
C40 0.075(2) 0.0476(16) 0.0674(19) -0.0062(14) -0.0068(16) 0.0175(15)
C41 0.042(3) 0.037(2) 0.044(3) -0.001(2) 0.014(2) -0.003(2)
N1 0.0130(6) 0.0115(6) 0.0110(5) -0.0001(4) 0.0006(4) -0.0007(5)
N2 0.0136(6) 0.0138(6) 0.0128(6) -0.0005(5) 0.0030(4) -0.0009(5)
N3 0.0134(6) 0.0157(6) 0.0113(6) 0.0014(5) 0.0014(4) 0.0006(5)
N4 0.0123(6) 0.0099(5) 0.0138(6) 0.0002(4) 0.0009(4) 0.0008(5)
Se 0.01571(9) 0.01271(8) 0.02418(9) -0.00102(6) -0.00386(6) 0.00209(6)
Ti 0.01110(13) 0.01055(12) 0.01058(12) -0.00042(9) 0.00100(9) -0.00003(9)

loop_
_atom_type_symbol
_atom_type_description
_atom_type_scat_dispersion_real
_atom_type_scat_dispersion_imag
_atom_type_scat_source
C C 0.0033 0.0016 'International Tables Vol C Tables 4.2.6.8 and 6.1.1.4'
H H 0.0000 0.0000 'International Tables Vol C Tables 4.2.6.8 and 6.1.1.4'
N N 0.0061 0.0033 'International Tables Vol C Tables 4.2.6.8 and 6.1.1.4'
Se Se -0.0929 2.2259 'International Tables Vol C Tables 4.2.6.8 and 6.1.1.4'
Ti Ti 0.2776 0.4457 'International Tables Vol C Tables 4.2.6.8 and 6.1.1.4'

loop_
_geom_angle_atom_site_label_1
_geom_angle_atom_site_label_2
_geom_angle_atom_site_label_3
_geom_angle
_geom_angle_site_symmetry_1
_geom_angle_site_symmetry_3
C2 C1 N4 124.36(14) . .
C2 C1 H1 117.8 . .
N4 C1 H1 117.8 . .
C1 C2 C28 124.41(14) . .
C1 C2 Se 115.64(12) . .
C28 C2 Se 119.93(11) . .
N2 C3 C27 116.14(12) . .
N2 C3 H3A 108.3 . .
C27 C3 H3A 108.3 . .
N2 C3 H3B 108.3 . .
C27 C3 H3B 108.3 . .
H3A C3 H3B 107.4 . .
C27 C4 H4A 109.5 . .
C27 C4 H4B 109.5 . .
H4A C4 H4B 109.5 . .
C27 C4 H4C 109.5 . .
H4A C4 H4C 109.5 . .
H4B C4 H4C 109.5 . .
N3 C5 C6 120.98(14) . .
N3 C5 C27 115.84(13) . .
C6 C5 C27 123.17(14) . .
C7 C6 C5 119.83(15) . .
C7 C6 H6 120.1 . .
C5 C6 H6 120.1 . .
C6 C7 C8 118.87(15) . .
C6 C7 H7 120.6 . .
C8 C7 H7 120.6 . .
C9 C8 C7 118.59(16) . .
C9 C8 H8 120.7 . .
C7 C8 H8 120.7 . .
N3 C9 C8 123.30(16) . .
N3 C9 H9 118.3 . .
C8 C9 H9 118.3 . .
C11 C10 N1 122.64(14) . .
C11 C10 C15 118.78(14) . .
N1 C10 C15 118.53(14) . .
C10 C11 C12 120.77(15) . .
C10 C11 H11 119.6 . .
C12 C11 H11 119.6 . .
C13 C12 C11 119.20(16) . .
C13 C12 C16 121.69(15) . .
C11 C12 C16 119.11(16) . .
C12 C13 C14 121.10(15) . .
C12 C13 H13 119.4 . .
C14 C13 H13 119.4 . .
C15 C14 C13 118.96(15) . .
C15 C14 C17 120.28(17) . .
C13 C14 C17 120.70(16) . .
C14 C15 C10 121.03(15) . .
C14 C15 H15 119.5 . .
C10 C15 H15 119.5 . .
C12 C16 H16A 109.5 . .
C12 C16 H16B 109.5 . .
H16A C16 H16B 109.5 . .
C12 C16 H16C 109.5 . .
H16A C16 H16C 109.5 . .
H16B C16 H16C 109.5 . .
C14 C17 H17A 109.5 . .
C14 C17 H17B 109.5 . .
H17A C17 H17B 109.5 . .
C14 C17 H17C 109.5 . .
H17A C17 H17C 109.5 . .
H17B C17 H17C 109.5 . .
N2 C18 C23 119.33(13) . .
N2 C18 C19 122.69(14) . .
C23 C18 C19 117.96(14) . .
C20 C19 C18 120.79(16) . .
C20 C19 H19 119.6 . .
C18 C19 H19 119.6 . .
C21 C20 C19 119.87(16) . .
C21 C20 C24 120.47(17) . .
C19 C20 C24 119.66(18) . .
C20 C21 C22 120.70(16) . .
C20 C21 H21 119.6 . .
C22 C21 H21 119.6 . .
C23 C22 C21 119.46(16) . .
C23 C22 C25 120.32(16) . .
C21 C22 C25 120.21(15) . .
C22 C23 C18 121.18(15) . .
C22 C23 H23 119.4 . .
C18 C23 H23 119.4 . .
C20 C24 H24A 109.5 . .
C20 C24 H24B 109.5 . .
H24A C24 H24B 109.5 . .
C20 C24 H24C 109.5 . .
H24A C24 H24C 109.5 . .
H24B C24 H24C 109.5 . .
C22 C25 H25A 109.5 . .
C22 C25 H25B 109.5 . .
H25A C25 H25B 109.5 . .
C22 C25 H25C 109.5 . .
H25A C25 H25C 109.5 . .
H25B C25 H25C 109.5 . .
N1 C26 C27 116.61(12) . .
N1 C26 H26A 108.1 . .
C27 C26 H26A 108.1 . .
N1 C26 H26B 108.1 . .
C27 C26 H26B 108.1 . .
H26A C26 H26B 107.3 . .
C5 C27 C4 112.04(13) . .
C5 C27 C26 110.69(12) . .
C4 C27 C26 104.48(12) . .
C5 C27 C3 108.52(12) . .
C4 C27 C3 105.61(12) . .
C26 C27 C3 115.41(12) . .
C33 C28 C29 117.98(15) . .
C33 C28 C2 120.62(14) . .
C29 C28 C2 121.41(14) . .
C30 C29 C28 120.97(15) . .
C30 C29 H29 119.5 . .
C28 C29 H29 119.5 . .
C31 C30 C29 120.55(16) . .
C31 C30 H30 119.7 . .
C29 C30 H30 119.7 . .
C32 C31 C30 118.91(16) . .
C32 C31 H31 120.5 . .
C30 C31 H31 120.5 . .
C31 C32 C33 120.78(18) . .
C31 C32 H32 119.6 . .
C33 C32 H32 119.6 . .
C32 C33 C28 120.79(16) . .
C32 C33 H33 119.6 . .
C28 C33 H33 119.6 . .
N4 C34 C35 111.17(12) . .
N4 C34 C37 109.42(12) . .
C35 C34 C37 107.71(13) . .
N4 C34 C36 111.52(12) . .
C35 C34 C36 107.05(13) . .
C37 C34 C36 109.87(14) . .
C34 C35 H35A 109.5 . .
C34 C35 H35B 109.5 . .
H35A C35 H35B 109.5 . .
C34 C35 H35C 109.5 . .
H35A C35 H35C 109.5 . .
H35B C35 H35C 109.5 . .
C34 C36 H36A 109.5 . .
C34 C36 H36B 109.5 . .
H36A C36 H36B 109.5 . .
C34 C36 H36C 109.5 . .
H36A C36 H36C 109.5 . .
H36B C36 H36C 109.5 . .
C34 C37 H37A 109.5 . .
C34 C37 H37B 109.5 . .
H37A C37 H37B 109.5 . .
C34 C37 H37C 109.5 . .
H37A C37 H37C 109.5 . .
H37B C37 H37C 109.5 . .
C40 C38 C39 118.8(3) . .
C40 C38 C41 119.6(3) . .
C39 C38 C41 121.3(3) . .
C40 C38 H38 120.6 . .
C39 C38 H38 120.6 . .
C41 C38 H38 5.8 . .
C38 C39 C40 120.6(3) . 3
C38 C39 H39 119.7 . .
C40 C39 H39 119.7 3 .
C38 C40 C39 120.6(3) . 3
C38 C40 H40 119.7 . .
C39 C40 H40 119.7 3 .
C38 C41 H38 10.7 . .
C38 C41 H41A 104(3) . .
H38 C41 H41A 93.1 . .
C38 C41 H41B 109.0 . .
H38 C41 H41B 114.8 . .
H41A C41 H41B 114.9 . .
C38 C41 H41C 120.1 . .
H38 C41 H41C 124.7 . .
H41A C41 H41C 108.0 . .
H41B C41 H41C 101.7 . .
C10 N1 C26 116.29(12) . .
C10 N1 Ti 130.34(10) . .
C26 N1 Ti 112.03(9) . .
C18 N2 C3 116.45(12) . .
C18 N2 Ti 130.77(10) . .
C3 N2 Ti 112.66(9) . .
C9 N3 C5 118.41(14) . .
C9 N3 Ti 129.82(11) . .
C5 N3 Ti 111.77(10) . .
C1 N4 C34 112.69(12) . .
C1 N4 Ti 121.88(10) . .
C34 N4 Ti 125.43(10) . .
C2 Se Ti 94.63(5) . .
N1 Ti N2 109.86(5) . .
N1 Ti N4 98.92(5) . .
N2 Ti N4 103.99(5) . .
N1 Ti N3 85.22(5) . .
N2 Ti N3 85.09(5) . .
N4 Ti N3 167.87(5) . .
N1 Ti Se 126.27(4) . .
N2 Ti Se 121.82(4) . .
N4 Ti Se 82.89(4) . .
N3 Ti Se 85.47(3) . .

loop_
_geom_bond_atom_site_label_1
_geom_bond_atom_site_label_2
_geom_bond_distance
_geom_bond_site_symmetry_2
C1 C2 1.352(2) .
C1 N4 1.3810(19) .
C1 H1 0.9500 .
C2 C28 1.466(2) .
C2 Se 1.8986(16) .
C3 N2 1.4627(19) .
C3 C27 1.560(2) .
C3 H3A 0.9900 .
C3 H3B 0.9900 .
C4 C27 1.539(2) .
C4 H4A 0.9800 .
C4 H4B 0.9800 .
C4 H4C 0.9800 .
C5 N3 1.3549(19) .
C5 C6 1.398(2) .
C5 C27 1.516(2) .
C6 C7 1.383(2) .
C6 H6 0.9500 .
C7 C8 1.388(2) .
C7 H7 0.9500 .
C8 C9 1.379(2) .
C8 H8 0.9500 .
C9 N3 1.347(2) .
C9 H9 0.9500 .
C10 C11 1.397(2) .
C10 N1 1.4029(18) .
C10 C15 1.404(2) .
C11 C12 1.399(2) .
C11 H11 0.9500 .
C12 C13 1.388(3) .
C12 C16 1.504(2) .
C13 C14 1.400(3) .
C13 H13 0.9500 .
C14 C15 1.388(2) .
C14 C17 1.507(3) .
C15 H15 0.9500 .
C16 H16A 0.9800 .
C16 H16B 0.9800 .
C16 H16C 0.9800 .
C17 H17A 0.9800 .
C17 H17B 0.9800 .
C17 H17C 0.9800 .
C18 N2 1.4050(19) .
C18 C23 1.405(2) .
C18 C19 1.406(2) .
C19 C20 1.399(2) .
C19 H19 0.9500 .
C20 C21 1.376(3) .
C20 C24 1.514(3) .
C21 C22 1.394(3) .
C21 H21 0.9500 .
C22 C23 1.391(2) .
C22 C25 1.507(2) .
C23 H23 0.9500 .
C24 H24A 0.9800 .
C24 H24B 0.9800 .
C24 H24C 0.9800 .
C25 H25A 0.9800 .
C25 H25B 0.9800 .
C25 H25C 0.9800 .
C26 N1 1.4635(19) .
C26 C27 1.557(2) .
C26 H26A 0.9900 .
C26 H26B 0.9900 .
C28 C33 1.394(2) .
C28 C29 1.397(2) .
C29 C30 1.389(2) .
C29 H29 0.9500 .
C30 C31 1.385(3) .
C30 H30 0.9500 .
C31 C32 1.385(3) .
C31 H31 0.9500 .
C32 C33 1.390(2) .
C32 H32 0.9500 .
C33 H33 0.9500 .
C34 N4 1.5126(19) .
C34 C35 1.526(2) .
C34 C37 1.531(2) .
C34 C36 1.537(2) .
C35 H35A 0.9800 .
C35 H35B 0.9800 .
C35 H35C 0.9800 .
C36 H36A 0.9800 .
C36 H36B 0.9800 .
C36 H36C 0.9800 .
C37 H37A 0.9800 .
C37 H37B 0.9800 .
C37 H37C 0.9800 .
C38 C40 1.359(4) .
C38 C39 1.379(4) .
C38 C41 1.451(5) .
C38 H38 0.9500 .
C39 C40 1.386(4) 3
C39 H39 0.9500 .
C40 C39 1.386(4) 3
C40 H40 0.9500 .
C41 H38 0.5151 .
C41 H41A 0.90(4) .
C41 H41B 0.9932 .
C41 H41C 1.0695 .
N1 Ti 1.9148(13) .
N2 Ti 1.9265(13) .
N3 Ti 2.2524(14) .
N4 Ti 2.0077(13) .
Se Ti 2.5019(4) .

loop_
_geom_torsion_atom_site_label_1
_geom_torsion_atom_site_label_2
_geom_torsion_atom_site_label_3
_geom_torsion_atom_site_label_4
_geom_torsion
_geom_torsion_site_symmetry_4
N4 C1 C2 C28 177.19(14) .
N4 C1 C2 Se -1.6(2) .
N3 C5 C6 C7 -0.9(2) .
C27 C5 C6 C7 -179.64(14) .
C5 C6 C7 C8 -0.1(2) .
C6 C7 C8 C9 0.3(2) .
C7 C8 C9 N3 0.6(3) .
N1 C10 C11 C12 175.55(14) .
C15 C10 C11 C12 -1.8(2) .
C10 C11 C12 C13 -1.4(2) .
C10 C11 C12 C16 178.68(15) .
C11 C12 C13 C14 2.0(2) .
C16 C12 C13 C14 -178.04(16) .
C12 C13 C14 C15 0.6(3) .
C12 C13 C14 C17 -176.68(18) .
C13 C14 C15 C10 -3.9(3) .
C17 C14 C15 C10 173.41(18) .
C11 C10 C15 C14 4.5(2) .
N1 C10 C15 C14 -172.99(15) .
N2 C18 C19 C20 -177.77(15) .
C23 C18 C19 C20 0.7(2) .
C18 C19 C20 C21 0.9(3) .
C18 C19 C20 C24 -179.17(18) .
C19 C20 C21 C22 -1.5(3) .
C24 C20 C21 C22 178.56(19) .
C20 C21 C22 C23 0.5(3) .
C20 C21 C22 C25 -178.71(17) .
C21 C22 C23 C18 1.2(2) .
C25 C22 C23 C18 -179.59(15) .
N2 C18 C23 C22 176.73(14) .
C19 C18 C23 C22 -1.8(2) .
N3 C5 C27 C4 178.25(12) .
C6 C5 C27 C4 -3.0(2) .
N3 C5 C27 C26 62.07(17) .
C6 C5 C27 C26 -119.16(16) .
N3 C5 C27 C3 -65.54(16) .
C6 C5 C27 C3 113.24(16) .
N1 C26 C27 C5 -57.44(17) .
N1 C26 C27 C4 -178.22(13) .
N1 C26 C27 C3 66.28(17) .
N2 C3 C27 C5 60.93(16) .
N2 C3 C27 C4 -178.77(13) .
N2 C3 C27 C26 -63.92(17) .
C1 C2 C28 C33 -42.1(3) .
Se C2 C28 C33 136.73(15) .
C1 C2 C28 C29 137.89(17) .
Se C2 C28 C29 -43.3(2) .
C33 C28 C29 C30 1.6(3) .
C2 C28 C29 C30 -178.36(16) .
C28 C29 C30 C31 -1.4(3) .
C29 C30 C31 C32 0.6(3) .
C30 C31 C32 C33 0.0(3) .
C31 C32 C33 C28 0.2(4) .
C29 C28 C33 C32 -1.0(3) .
C2 C28 C33 C32 178.95(19) .
C40 C38 C39 C40 1.7(6) 3
C41 C38 C39 C40 -172.7(4) 3
C39 C38 C40 C39 -1.7(6) 3
C41 C38 C40 C39 172.8(4) 3
C11 C10 N1 C26 10.4(2) .
C15 C10 N1 C26 -172.25(14) .
C11 C10 N1 Ti -155.17(12) .
C15 C10 N1 Ti 22.2(2) .
C27 C26 N1 C10 174.55(12) .
C27 C26 N1 Ti -17.31(16) .
C23 C18 N2 C3 177.44(14) .
C19 C18 N2 C3 -4.1(2) .
C23 C18 N2 Ti -6.9(2) .
C19 C18 N2 Ti 171.56(12) .
C27 C3 N2 C18 -169.38(13) .
C27 C3 N2 Ti 14.19(16) .
C8 C9 N3 C5 -1.6(2) .
C8 C9 N3 Ti 177.58(12) .
C6 C5 N3 C9 1.8(2) .
C27 C5 N3 C9 -179.42(13) .
C6 C5 N3 Ti -177.58(12) .
C27 C5 N3 Ti 1.23(15) .
C2 C1 N4 C34 174.59(14) .
C2 C1 N4 Ti -5.4(2) .
C35 C34 N4 C1 174.54(13) .
C37 C34 N4 C1 -66.62(16) .
C36 C34 N4 C1 55.15(17) .
C35 C34 N4 Ti -5.53(17) .
C37 C34 N4 Ti 113.32(13) .
C36 C34 N4 Ti -124.92(13) .
C1 C2 Se Ti 5.62(12) .
C28 C2 Se Ti -173.27(12) .
C10 N1 Ti N2 142.84(12) .
C26 N1 Ti N2 -23.18(11) .
C10 N1 Ti N4 34.37(14) .
C26 N1 Ti N4 -131.65(10) .
C10 N1 Ti N3 -134.14(13) .
C26 N1 Ti N3 59.84(10) .
C10 N1 Ti Se -53.33(14) .
C26 N1 Ti Se 140.65(8) .
C18 N2 Ti N1 -150.92(13) .
C3 N2 Ti N1 24.86(12) .
C18 N2 Ti N4 -45.86(14) .
C3 N2 Ti N4 129.92(10) .
C18 N2 Ti N3 125.97(14) .
C3 N2 Ti N3 -58.25(10) .
C18 N2 Ti Se 44.40(15) .
C3 N2 Ti Se -139.82(9) .
C1 N4 Ti N1 -118.64(11) .
C34 N4 Ti N1 61.43(12) .
C1 N4 Ti N2 128.19(11) .
C34 N4 Ti N2 -51.74(12) .
C1 N4 Ti N3 -9.5(3) .
C34 N4 Ti N3 170.61(19) .
C1 N4 Ti Se 7.09(11) .
C34 N4 Ti Se -172.84(11) .
C9 N3 Ti N1 124.73(14) .
C5 N3 Ti N1 -56.00(10) .
C9 N3 Ti N2 -124.82(14) .
C5 N3 Ti N2 54.45(10) .
C9 N3 Ti N4 14.2(3) .
C5 N3 Ti N4 -166.6(2) .
C9 N3 Ti Se -2.29(13) .
C5 N3 Ti Se 176.97(10) .
C2 Se Ti N1 90.00(7) .
C2 Se Ti N2 -107.96(7) .
C2 Se Ti N4 -5.88(6) .
C2 Se Ti N3 170.68(6) .
